data_4114481
loop_
_publ_author_name
'June-Ho Jung'
'Julia C. Pomeroy'
'Hongming Zhang'
'Patty Wisian-Neilson'

_publ_section_title
;
 Isolation and Characterization of Nongeminal Cyclic
 Methylphenylphosphazene Tetramers
;
_journal_name_full 'Journal of the American Chemical Society'
_journal_page_first 15537
_journal_page_last 15542
_journal_paper_doi 10.1021/ja0374168
_journal_volume 125
_journal_year 2003
_chemical_formula_sum 'C28 H32 N4 P4'
_chemical_formula_weight 548.46
_chemical_name_systematic
; 
 ? 
;
_space_group_IT_number 2
_symmetry_cell_setting triclinic
_symmetry_space_group_name_Hall '-P 1'
_symmetry_space_group_name_H-M 'P -1'
_atom_sites_solution_hydrogens geom
_atom_sites_solution_primary direct
_atom_sites_solution_secondary difmap
_audit_creation_method SHELXL-97
_cell_angle_alpha 82.353(6)
_cell_angle_beta 84.901(7)
_cell_angle_gamma 65.694(6)
_cell_formula_units_Z 2
_cell_length_a 9.2385(8)
_cell_length_b 10.6957(8)
_cell_length_c 16.4620(10)
_cell_measurement_reflns_used 44
_cell_measurement_temperature 293(2)
_cell_measurement_theta_max 15
_cell_measurement_theta_min 10
_cell_volume 1468.2(2)
_computing_cell_refinement 'Bruker XSCANS'
_computing_data_collection 'Bruker XSCANS'
_computing_data_reduction 'Bruker XSCANS'
_computing_molecular_graphics 'Bruker SHELXTL'
_computing_publication_material 'Bruker SHELXTL'
_computing_structure_refinement 'SHELXL-97 (Sheldrick, 1997)'
_computing_structure_solution 'SHELXS-97 (Sheldrick, 1990)'
_diffrn_ambient_temperature 293(2)
_diffrn_measured_fraction_theta_full 0.996
_diffrn_measured_fraction_theta_max 0.996
_diffrn_measurement_device_type 'Bruker P4'
_diffrn_measurement_method '\w scans'
_diffrn_radiation_monochromator graphite
_diffrn_radiation_source 'fine-focus sealed tube'
_diffrn_radiation_type MoK\a
_diffrn_radiation_wavelength 0.71073
_diffrn_reflns_av_R_equivalents 0.016
_diffrn_reflns_av_sigmaI/netI 0.045
_diffrn_reflns_limit_h_max 10
_diffrn_reflns_limit_h_min 0
_diffrn_reflns_limit_k_max 12
_diffrn_reflns_limit_k_min -11
_diffrn_reflns_limit_l_max 19
_diffrn_reflns_limit_l_min -19
_diffrn_reflns_number 5486
_diffrn_reflns_theta_full 25.00
_diffrn_reflns_theta_max 25.00
_diffrn_reflns_theta_min 2.10
_diffrn_standards_decay_% 8.25
_diffrn_standards_interval_count 147
_diffrn_standards_number 3
_exptl_absorpt_coefficient_mu 0.281
_exptl_absorpt_correction_T_max n/a
_exptl_absorpt_correction_T_min n/a
_exptl_absorpt_correction_type n/a
_exptl_crystal_colour colorless
_exptl_crystal_density_diffrn 1.241
_exptl_crystal_description plates
_exptl_crystal_F_000 576
_exptl_crystal_size_max 0.30
_exptl_crystal_size_mid 0.25
_exptl_crystal_size_min 0.10
_refine_diff_density_max 0.34
_refine_diff_density_min -0.26
_refine_diff_density_rms 0.04
_refine_ls_extinction_coef 0.0019(10)
_refine_ls_extinction_expression Fc^*^=kFc[1+0.001xFc^2^\l^3^/sin(2\q)]^-1/4^
_refine_ls_extinction_method SHELXL
_refine_ls_goodness_of_fit_ref 1.04
_refine_ls_hydrogen_treatment mixed
_refine_ls_matrix_type full
_refine_ls_number_parameters 330
_refine_ls_number_reflns 5139
_refine_ls_number_restraints 0
_refine_ls_restrained_S_all 1.04
_refine_ls_R_factor_all 0.063
_refine_ls_R_factor_gt 0.043
_refine_ls_shift/su_max 0.001
_refine_ls_shift/su_mean 0.000
_refine_ls_structure_factor_coef Fsqd
_refine_ls_weighting_details 'w=1/[\s^2^(Fo^2^)+(0.0511P)^2^+0.4594P] where P=(Fo^2^+2Fc^2^)/3'
_refine_ls_weighting_scheme calc
_refine_ls_wR_factor_gt 0.108
_refine_ls_wR_factor_ref 0.116
_reflns_number_gt 3959
_reflns_number_total 5139
_reflns_threshold_expression >2sigma(I)
_cod_data_source_file ja0374168si20030720_085218.cif
_cod_data_source_block jh-ttrnz6
_cod_depositor_comments
;
The following automatic conversions were performed:

'_refine_ls_weighting_scheme' value 'calc
w=1/[\s^2^(Fo^2^)+(0.0511P)^2^+0.4594P] where P=(Fo^2^+2Fc^2^)/3' was
changed to 'calc'. New tag '_refine_ls_weighting_details' was
created. The value of the new tag was set to
'w=1/[\s^2^(Fo^2^)+(0.0511P)^2^+0.4594P] where P=(Fo^2^+2Fc^2^)/3'.

Automatic conversion script
Id: cif_fix_values 3143 2015-03-26 13:38:13Z robertas 
;
_cod_database_code 4114481

loop_
_symmetry_equiv_pos_as_xyz
'x, y, z'
'-x, -y, -z'

loop_
_atom_site_label
_atom_site_type_symbol
_atom_site_fract_x
_atom_site_fract_y
_atom_site_fract_z
_atom_site_U_iso_or_equiv
_atom_site_adp_type
_atom_site_occupancy
_atom_site_calc_flag
_atom_site_refinement_flags
P1 P 0.52061(8) 0.18155(7) 0.63089(4) 0.04060(18) Uani 1 d .
P2 P 0.60847(8) 0.10798(7) 0.80370(4) 0.04297(19) Uani 1 d .
P3 P 0.40309(8) 0.39260(7) 0.82871(4) 0.0461(2) Uani 1 d .
P4 P 0.43017(8) 0.46847(6) 0.65648(4) 0.03893(18) Uani 1 d .
N1 N 0.5630(3) 0.0912(2) 0.71712(14) 0.0554(6) Uani 1 d .
N2 N 0.5609(3) 0.2556(2) 0.83363(13) 0.0521(6) Uani 1 d .
N3 N 0.3332(2) 0.4656(2) 0.74144(13) 0.0463(5) Uani 1 d .
N4 N 0.5258(3) 0.3292(2) 0.61590(12) 0.0434(5) Uani 1 d .
C1 C 0.6535(4) 0.0834(3) 0.5539(2) 0.0628(8) Uani 1 d .
H1A H 0.6498 -0.0056 0.5577 0.094 Uiso 1 calc R
H1B H 0.7598 0.0721 0.5624 0.094 Uiso 1 calc R
H1C H 0.6218 0.1312 0.5006 0.094 Uiso 1 calc R
C2 C 0.5334(4) 0.0050(3) 0.8757(2) 0.0705(9) Uani 1 d .
H2A H 0.5686 0.0012 0.9295 0.106 Uiso 1 calc R
H2B H 0.5721 -0.0867 0.8598 0.106 Uiso 1 calc R
H2C H 0.4193 0.0455 0.8764 0.106 Uiso 1 calc R
C3 C 0.4474(4) 0.5077(3) 0.88195(19) 0.0691(9) Uani 1 d .
H3A H 0.3540 0.5915 0.8860 0.104 Uiso 1 calc R
H3B H 0.5307 0.5282 0.8524 0.104 Uiso 1 calc R
H3C H 0.4812 0.4649 0.9360 0.104 Uiso 1 calc R
C4 C 0.2872(4) 0.5896(3) 0.58575(17) 0.0597(8) Uani 1 d .
H4A H 0.2386 0.6776 0.6069 0.090 Uiso 1 calc R
H4B H 0.2071 0.5569 0.5789 0.090 Uiso 1 calc R
H4C H 0.3398 0.5988 0.5337 0.090 Uiso 1 calc R
C11 C 0.3289(3) 0.1904(3) 0.60645(15) 0.0434(6) Uani 1 d .
C12 C 0.2528(4) 0.1192(3) 0.6548(2) 0.0631(8) Uani 1 d .
H12 H 0.2988 0.0668 0.7028 0.076 Uiso 1 calc R
C13 C 0.1087(4) 0.1241(4) 0.6334(3) 0.0803(11) Uani 1 d .
H13 H 0.0592 0.0747 0.6667 0.096 Uiso 1 calc R
C14 C 0.0399(4) 0.2011(4) 0.5637(2) 0.0739(9) Uani 1 d .
H14 H -0.0568 0.2046 0.5492 0.089 Uiso 1 calc R
C15 C 0.1122(4) 0.2729(4) 0.5152(2) 0.0699(9) Uani 1 d .
H15 H 0.0646 0.3255 0.4676 0.084 Uiso 1 calc R
C16 C 0.2554(4) 0.2688(3) 0.53577(17) 0.0571(7) Uani 1 d .
H16 H 0.3033 0.3189 0.5020 0.069 Uiso 1 calc R
C21 C 0.8218(3) 0.0232(2) 0.81407(16) 0.0440(6) Uani 1 d .
C22 C 0.9110(3) -0.0954(3) 0.77743(19) 0.0575(7) Uani 1 d .
H22 H 0.8617 -0.1297 0.7448 0.069 Uiso 1 calc R
C23 C 1.0721(4) -0.1636(3) 0.7885(2) 0.0677(9) Uani 1 d .
H23 H 1.1299 -0.2448 0.7648 0.081 Uiso 1 calc R
C24 C 1.1467(4) -0.1128(4) 0.8338(2) 0.0753(10) Uani 1 d .
H24 H 1.2559 -0.1579 0.8401 0.090 Uiso 1 calc R
C25 C 1.0617(4) 0.0039(4) 0.8699(3) 0.0952(13) Uani 1 d .
H25 H 1.1127 0.0391 0.9010 0.114 Uiso 1 calc R
C26 C 0.8999(4) 0.0706(4) 0.8608(2) 0.0781(11) Uani 1 d .
H26 H 0.8426 0.1495 0.8869 0.094 Uiso 1 calc R
C31 C 0.2393(4) 0.3683(3) 0.88752(17) 0.0568(8) Uani 1 d .
C32 C 0.2537(5) 0.3157(4) 0.9688(2) 0.0985(15) Uani 1 d .
H32 H 0.3476 0.2944 0.9949 0.118 Uiso 1 calc R
C33 C 0.1283(6) 0.2945(4) 1.0120(3) 0.1155(19) Uani 1 d .
H33 H 0.1395 0.2580 1.0667 0.139 Uiso 1 calc R
C34 C -0.0086(6) 0.3259(4) 0.9760(3) 0.1078(17) Uani 1 d .
H34 H -0.0921 0.3118 1.0058 0.129 Uiso 1 calc R
C35 C -0.0248(6) 0.3779(6) 0.8965(3) 0.1172(17) Uani 1 d .
H35 H -0.1195 0.3995 0.8712 0.141 Uiso 1 calc R
C36 C 0.0996(4) 0.3993(4) 0.8523(2) 0.0817(11) Uani 1 d .
H36 H 0.0869 0.4355 0.7976 0.098 Uiso 1 calc R
C41 C 0.5740(3) 0.5400(3) 0.66609(15) 0.0441(6) Uani 1 d .
C42 C 0.7333(4) 0.4562(3) 0.66517(19) 0.0594(8) Uani 1 d .
H42 H 0.7663 0.3647 0.6552 0.071 Uiso 1 calc R
C43 C 0.8453(4) 0.5043(4) 0.6787(3) 0.0813(11) Uani 1 d .
H43 H 0.9526 0.4456 0.6779 0.098 Uiso 1 calc R
C44 C 0.7986(5) 0.6382(4) 0.6933(3) 0.0859(11) Uani 1 d .
H44 H 0.8742 0.6703 0.7031 0.103 Uiso 1 calc R
C45 C 0.6410(5) 0.7254(4) 0.6934(2) 0.0768(10) Uani 1 d .
H45 H 0.6100 0.8168 0.7031 0.092 Uiso 1 calc R
C46 C 0.5272(4) 0.6780(3) 0.67922(19) 0.0617(8) Uani 1 d .
H46 H 0.4203 0.7378 0.6785 0.074 Uiso 1 calc R

loop_
_atom_site_aniso_label
_atom_site_aniso_U_11
_atom_site_aniso_U_22
_atom_site_aniso_U_33
_atom_site_aniso_U_23
_atom_site_aniso_U_13
_atom_site_aniso_U_12
P1 0.0430(4) 0.0372(3) 0.0422(4) -0.0071(3) 0.0007(3) -0.0165(3)
P2 0.0414(4) 0.0373(3) 0.0424(4) 0.0014(3) -0.0016(3) -0.0097(3)
P3 0.0484(4) 0.0391(4) 0.0358(4) -0.0033(3) 0.0029(3) -0.0038(3)
P4 0.0415(4) 0.0353(3) 0.0354(3) -0.0004(3) 0.0014(3) -0.0125(3)
N1 0.0694(16) 0.0390(12) 0.0566(14) 0.0031(10) -0.0180(12) -0.0201(11)
N2 0.0503(13) 0.0429(12) 0.0467(13) -0.0085(10) -0.0026(10) -0.0012(10)
N3 0.0409(12) 0.0452(12) 0.0410(12) 0.0037(9) 0.0022(9) -0.0087(10)
N4 0.0508(12) 0.0408(11) 0.0411(11) -0.0076(9) 0.0042(9) -0.0214(10)
C1 0.0570(18) 0.0576(18) 0.077(2) -0.0285(16) 0.0176(15) -0.0243(15)
C2 0.0605(19) 0.072(2) 0.069(2) 0.0147(16) 0.0064(16) -0.0245(16)
C3 0.084(2) 0.0525(18) 0.0583(19) -0.0158(15) -0.0084(16) -0.0106(16)
C4 0.0610(18) 0.0566(18) 0.0473(16) 0.0080(13) -0.0085(13) -0.0123(15)
C11 0.0446(14) 0.0413(13) 0.0447(14) -0.0074(11) 0.0016(11) -0.0177(11)
C12 0.0548(18) 0.067(2) 0.0668(19) 0.0127(15) -0.0055(15) -0.0291(16)
C13 0.060(2) 0.082(2) 0.106(3) 0.012(2) 0.0006(19) -0.0434(19)
C14 0.0489(18) 0.081(2) 0.096(3) -0.008(2) -0.0108(18) -0.0294(17)
C15 0.060(2) 0.081(2) 0.069(2) 0.0028(17) -0.0194(16) -0.0296(18)
C16 0.0574(17) 0.0657(19) 0.0501(16) 0.0017(14) -0.0043(13) -0.0287(15)
C21 0.0425(14) 0.0365(13) 0.0459(14) -0.0029(11) 0.0015(11) -0.0100(11)
C22 0.0547(17) 0.0443(15) 0.0694(19) -0.0151(14) 0.0050(14) -0.0148(13)
C23 0.0540(18) 0.0446(16) 0.086(2) -0.0115(15) 0.0176(17) -0.0036(14)
C24 0.0415(17) 0.063(2) 0.105(3) -0.0013(19) -0.0073(17) -0.0068(15)
C25 0.057(2) 0.089(3) 0.136(4) -0.037(3) -0.029(2) -0.013(2)
C26 0.0536(19) 0.067(2) 0.103(3) -0.039(2) -0.0149(18) -0.0021(16)
C31 0.0623(19) 0.0387(14) 0.0459(15) 0.0007(12) 0.0175(14) -0.0025(13)
C32 0.089(3) 0.098(3) 0.055(2) 0.0233(19) 0.0217(19) 0.002(2)
C33 0.121(4) 0.088(3) 0.077(3) 0.026(2) 0.049(3) -0.002(3)
C34 0.112(4) 0.070(3) 0.118(4) -0.007(2) 0.069(3) -0.029(3)
C35 0.092(3) 0.151(5) 0.116(4) -0.001(3) 0.029(3) -0.068(3)
C36 0.076(2) 0.104(3) 0.066(2) 0.005(2) 0.0103(19) -0.044(2)
C41 0.0549(16) 0.0380(13) 0.0398(13) -0.0069(10) 0.0048(11) -0.0196(12)
C42 0.0580(18) 0.0478(16) 0.073(2) -0.0128(14) -0.0071(15) -0.0193(14)
C43 0.064(2) 0.075(2) 0.116(3) -0.024(2) -0.010(2) -0.0337(19)
C44 0.093(3) 0.086(3) 0.101(3) -0.025(2) -0.005(2) -0.054(2)
C45 0.115(3) 0.0545(19) 0.080(2) -0.0230(17) 0.010(2) -0.052(2)
C46 0.075(2) 0.0426(15) 0.0639(19) -0.0109(14) 0.0099(16) -0.0212(15)

loop_
_atom_type_symbol
_atom_type_description
_atom_type_scat_dispersion_real
_atom_type_scat_dispersion_imag
_atom_type_scat_source
C C 0.0033 0.0016 'International Tables Vol C Tables 4.2.6.8 and 6.1.1.4'
H H 0.0000 0.0000 'International Tables Vol C Tables 4.2.6.8 and 6.1.1.4'
N N 0.0061 0.0033 'International Tables Vol C Tables 4.2.6.8 and 6.1.1.4'
P P 0.1023 0.0942 'International Tables Vol C Tables 4.2.6.8 and 6.1.1.4'

loop_
_geom_angle_atom_site_label_1
_geom_angle_atom_site_label_2
_geom_angle_atom_site_label_3
_geom_angle
_geom_angle_publ_flag
N4 P1 N1 120.93(12) y
N4 P1 C1 105.75(13) y
N1 P1 C1 108.05(14) y
N4 P1 C11 111.13(12) y
N1 P1 C11 106.22(13) y
C1 P1 C11 103.39(13) y
N1 P2 N2 121.74(12) y
N1 P2 C2 105.05(16) y
N2 P2 C2 110.51(15) y
N1 P2 C21 110.21(13) y
N2 P2 C21 104.32(12) y
C2 P2 C21 103.70(13) y
N2 P3 N3 119.56(12) y
N2 P3 C3 103.94(14) y
N3 P3 C3 110.58(13) y
N2 P3 C31 111.79(13) y
N3 P3 C31 104.96(13) y
C3 P3 C31 105.25(15) y
N4 P4 N3 119.64(11) y
N4 P4 C4 109.09(13) y
N3 P4 C4 105.59(13) y
N4 P4 C41 105.59(11) y
N3 P4 C41 110.16(12) y
C4 P4 C41 106.06(14) y
P2 N1 P1 137.01(16) y
P3 N2 P2 133.07(16) y
P3 N3 P4 127.52(14) y
P1 N4 P4 132.89(14) y
C12 C11 C16 117.6(3) ?
C12 C11 P1 122.3(2) ?
C16 C11 P1 120.1(2) ?
C11 C12 C13 121.2(3) ?
C14 C13 C12 119.8(3) ?
C15 C14 C13 120.0(3) ?
C14 C15 C16 120.7(3) ?
C15 C16 C11 120.6(3) ?
C26 C21 C22 117.4(3) ?
C26 C21 P2 121.6(2) ?
C22 C21 P2 120.9(2) ?
C23 C22 C21 121.0(3) ?
C24 C23 C22 120.3(3) ?
C23 C24 C25 119.7(3) ?
C24 C25 C26 120.1(3) ?
C21 C26 C25 121.4(3) ?
C36 C31 C32 117.9(3) ?
C36 C31 P3 121.0(2) ?
C32 C31 P3 121.1(3) ?
C31 C32 C33 120.1(4) ?
C34 C33 C32 121.1(4) ?
C33 C34 C35 119.6(4) ?
C34 C35 C36 120.1(5) ?
C31 C36 C35 121.2(4) ?
C42 C41 C46 118.3(3) ?
C42 C41 P4 119.9(2) ?
C46 C41 P4 121.7(2) ?
C41 C42 C43 121.5(3) ?
C44 C43 C42 119.9(3) ?
C43 C44 C45 120.3(3) ?
C44 C45 C46 120.2(3) ?
C45 C46 C41 119.7(3) ?

loop_
_geom_bond_atom_site_label_1
_geom_bond_atom_site_label_2
_geom_bond_distance
_geom_bond_publ_flag
P1 N4 1.586(2) y
P1 N1 1.589(2) y
P1 C1 1.797(3) y
P1 C11 1.813(3) y
P2 N1 1.574(2) y
P2 N2 1.590(2) y
P2 C2 1.799(3) y
P2 C21 1.812(3) y
P3 N2 1.584(2) y
P3 N3 1.594(2) y
P3 C3 1.793(3) y
P3 C31 1.814(3) y
P4 N4 1.588(2) y
P4 N3 1.596(2) y
P4 C4 1.800(3) y
P4 C41 1.812(3) y
C11 C12 1.374(4) ?
C11 C16 1.389(4) ?
C12 C13 1.385(4) ?
C13 C14 1.360(5) ?
C14 C15 1.355(5) ?
C15 C16 1.375(4) ?
C21 C26 1.368(4) ?
C21 C22 1.381(4) ?
C22 C23 1.378(4) ?
C23 C24 1.353(5) ?
C24 C25 1.356(5) ?
C25 C26 1.378(5) ?
C31 C36 1.357(5) ?
C31 C32 1.377(4) ?
C32 C33 1.387(6) ?
C33 C34 1.339(7) ?
C34 C35 1.348(6) ?
C35 C36 1.388(5) ?
C41 C42 1.372(4) ?
C41 C46 1.398(4) ?
C42 C43 1.377(4) ?
C43 C44 1.363(5) ?
C44 C45 1.368(5) ?
C45 C46 1.390(5) ?

loop_
_cod_related_entry_id
_cod_related_entry_database
_cod_related_entry_code
1 ChemSpider 4414222
